data_4502158
loop_
_publ_author_name
'Landenberger, Kira B.'
'Matzger, Adam J.'

_publ_section_title
;
 Cocrystal Engineering of a Prototype Energetic Material: Supramolecular
 Chemistry of 2,4,6-Trinitrotoluene
;
_journal_issue 12
_journal_name_full 'Crystal Growth &amp; Design'
_journal_page_first 5341
_journal_paper_doi 10.1021/cg101300n
_journal_volume 10
_journal_year 2010
_chemical_formula_moiety 'C14 H9 Br, C7 H5 N3 O6'
_chemical_formula_sum 'C21 H14 Br N3 O6'
_chemical_formula_weight 484.26
_chemical_melting_point 374.0
_chemical_name_common 'TNT : 9-bromoanthracene'
_chemical_name_systematic
; 
 2,4,6-trinitrotoluene : 9-bromoanthracene
;
_space_group_IT_number 2
_symmetry_cell_setting triclinic
_symmetry_Int_Tables_number 2
_symmetry_space_group_name_Hall '-P 1'
_symmetry_space_group_name_H-M 'P -1'
_atom_sites_solution_hydrogens geom
_atom_sites_solution_primary direct
_atom_sites_solution_secondary difmap
_audit_creation_method SHELXL-97
_cell_angle_alpha 77.321(2)
_cell_angle_beta 78.007(2)
_cell_angle_gamma 76.819(2)
_cell_formula_units_Z 2
_cell_length_a 6.7461(2)
_cell_length_b 8.61691(19)
_cell_length_c 17.4999(4)
_cell_measurement_reflns_used 7601
_cell_measurement_temperature 95(2)
_cell_measurement_theta_max 66.58
_cell_measurement_theta_min 6.80
_cell_volume 952.91(4)
_computing_cell_refinement PROCESS-AUTO
_computing_data_collection PROCESS-AUTO
_computing_data_reduction PROCESS
_computing_molecular_graphics 'CrystalStructure 4.0 (Rigaku, 2009)'
_computing_publication_material 'CrystalStructure 4.0 (Rigaku, 2009)'
_computing_structure_refinement 'SHELXL-97 (Sheldrick, 1997)'
_computing_structure_solution 'SIR92 (Altomare, et al., 1994)'
_diffrn_ambient_temperature 95(2)
_diffrn_detector_area_resol_mean 10.00
_diffrn_measured_fraction_theta_full 0.917
_diffrn_measured_fraction_theta_max 0.917
_diffrn_measurement_device_type 'Rigaku R-AXIS RAPID imaging plate'
_diffrn_measurement_method \w
_diffrn_radiation_monochromator graphite
_diffrn_radiation_source 'fine-focus sealed tube'
_diffrn_radiation_type CuK\a
_diffrn_radiation_wavelength 1.54187
_diffrn_reflns_av_R_equivalents 0.0380
_diffrn_reflns_av_sigmaI/netI 0.0463
_diffrn_reflns_limit_h_max 5
_diffrn_reflns_limit_h_min -7
_diffrn_reflns_limit_k_max 10
_diffrn_reflns_limit_k_min -10
_diffrn_reflns_limit_l_max 20
_diffrn_reflns_limit_l_min -20
_diffrn_reflns_number 8585
_diffrn_reflns_theta_full 66.58
_diffrn_reflns_theta_max 66.58
_diffrn_reflns_theta_min 6.80
_diffrn_standards_number 0
_exptl_absorpt_coefficient_mu 3.367
_exptl_absorpt_correction_T_max 0.7985
_exptl_absorpt_correction_T_min 0.4866
_exptl_absorpt_correction_type multi-scan
_exptl_absorpt_process_details
;
    Higashi, T. (1995). Program for Absorption Correction.
    Rigaku Corporation, Tokyo, Japan.
;
_exptl_crystal_colour yellow
_exptl_crystal_density_diffrn 1.688
_exptl_crystal_density_method 'not measured'
_exptl_crystal_description blade
_exptl_crystal_F_000 488
_exptl_crystal_size_max 0.25
_exptl_crystal_size_mid 0.10
_exptl_crystal_size_min 0.03
_refine_diff_density_max 0.909
_refine_diff_density_min -0.548
_refine_diff_density_rms 0.090
_refine_ls_extinction_method none
_refine_ls_goodness_of_fit_ref 1.123
_refine_ls_hydrogen_treatment riding
_refine_ls_matrix_type full
_refine_ls_number_parameters 280
_refine_ls_number_reflns 3075
_refine_ls_number_restraints 0
_refine_ls_restrained_S_all 1.123
_refine_ls_R_factor_all 0.0430
_refine_ls_R_factor_gt 0.0381
_refine_ls_shift/su_max 0.000
_refine_ls_shift/su_mean 0.000
_refine_ls_structure_factor_coef Fsqd
_refine_ls_weighting_details 'calc w=1/[\s^2^(Fo^2^)+(0.0405P)^2^+1.4303P] where P=(Fo^2^+2Fc^2^)/3'
_refine_ls_weighting_scheme calc
_refine_ls_wR_factor_gt 0.0932
_refine_ls_wR_factor_ref 0.1046
_reflns_number_gt 2722
_reflns_number_total 3075
_reflns_threshold_expression >2sigma(I)
_cod_data_source_file cg101300n_si_002.cif
_cod_data_source_block TNT:9BrAnth
_cod_database_code 4502158

loop_
_symmetry_equiv_pos_as_xyz
'x, y, z'
'-x, -y, -z'

loop_
_atom_site_label
_atom_site_type_symbol
_atom_site_fract_x
_atom_site_fract_y
_atom_site_fract_z
_atom_site_U_iso_or_equiv
_atom_site_adp_type
_atom_site_occupancy
_atom_site_symmetry_multiplicity
_atom_site_calc_flag
_atom_site_refinement_flags
Br1 Br 0.95545(6) -0.09075(4) 0.37109(2) 0.02649(15) Uani 1 1 d .
O1 O 0.5634(4) 0.5788(3) 0.05715(14) 0.0295(6) Uani 1 1 d .
O2 O 0.2428(5) 0.6424(3) 0.1107(2) 0.0474(8) Uani 1 1 d .
O3 O 0.6202(4) -0.0181(3) 0.06971(14) 0.0297(6) Uani 1 1 d .
O4 O 0.6031(4) -0.1659(3) 0.18676(15) 0.0306(6) Uani 1 1 d .
O5 O 0.3902(5) 0.0726(4) 0.41414(15) 0.0437(8) Uani 1 1 d .
O6 O 0.2805(5) 0.3284(4) 0.41016(16) 0.0475(8) Uani 1 1 d .
N1 N 0.4115(5) 0.5519(3) 0.10631(18) 0.0249(7) Uani 1 1 d .
N2 N 0.5837(4) -0.0366(3) 0.14178(16) 0.0198(6) Uani 1 1 d .
N3 N 0.3549(5) 0.2118(4) 0.37808(17) 0.0284(7) Uani 1 1 d .
C1 C 0.3268(6) 0.5526(4) 0.2767(2) 0.0273(9) Uani 1 1 d .
H1 H 0.3692 0.5336 0.3287 0.033 Uiso 1 1 calc R
H2 H 0.1771 0.5912 0.2821 0.033 Uiso 1 1 calc R
H3 H 0.3971 0.6343 0.2400 0.033 Uiso 1 1 calc R
C2 C 0.3842(5) 0.3946(4) 0.2443(2) 0.0206(8) Uani 1 1 d .
C3 C 0.4317(6) 0.3956(4) 0.1626(2) 0.0201(8) Uani 1 1 d .
C4 C 0.4983(5) 0.2603(4) 0.12724(19) 0.0184(7) Uani 1 1 d .
H4 H 0.5323 0.2690 0.0712 0.022 Uiso 1 1 calc R
C5 C 0.5130(5) 0.1123(4) 0.17715(19) 0.0164(7) Uani 1 1 d .
C6 C 0.4660(5) 0.0976(4) 0.25834(19) 0.0176(7) Uani 1 1 d .
H5 H 0.4758 -0.0061 0.2916 0.021 Uiso 1 1 calc R
C7 C 0.4037(5) 0.2379(4) 0.29059(19) 0.0189(7) Uani 1 1 d .
C8 C 0.9281(5) 0.1237(4) 0.31155(19) 0.0181(7) Uani 1 1 d .
C9 C 0.8635(5) 0.2531(4) 0.35328(19) 0.0166(7) Uani 1 1 d .
C10 C 0.8172(5) 0.2355(4) 0.43776(19) 0.0203(8) Uani 1 1 d .
H6 H 0.8251 0.1303 0.4695 0.024 Uiso 1 1 calc R
C11 C 0.7619(6) 0.3681(4) 0.47334(19) 0.0230(8) Uani 1 1 d .
H7 H 0.7330 0.3532 0.5297 0.028 Uiso 1 1 calc R
C12 C 0.7463(6) 0.5270(4) 0.4289(2) 0.0224(8) Uani 1 1 d .
H8 H 0.7117 0.6174 0.4552 0.027 Uiso 1 1 calc R
C13 C 0.7813(5) 0.5500(4) 0.34770(19) 0.0195(8) Uani 1 1 d .
H9 H 0.7657 0.6570 0.3178 0.023 Uiso 1 1 calc R
C14 C 0.8411(5) 0.4150(4) 0.30726(18) 0.0158(7) Uani 1 1 d .
C15 C 0.8837(5) 0.4383(4) 0.22465(19) 0.0163(7) Uani 1 1 d .
H10 H 0.8687 0.5455 0.1949 0.020 Uiso 1 1 calc R
C16 C 0.9480(5) 0.3076(4) 0.18460(18) 0.0148(7) Uani 1 1 d .
C17 C 0.9942(5) 0.3325(4) 0.09981(19) 0.0190(7) Uani 1 1 d .
H11 H 0.9794 0.4400 0.0705 0.023 Uiso 1 1 calc R
C18 C 1.0585(6) 0.2065(4) 0.06011(19) 0.0220(8) Uani 1 1 d .
H12 H 1.0895 0.2262 0.0037 0.026 Uiso 1 1 calc R
C19 C 1.0793(6) 0.0455(4) 0.1030(2) 0.0218(8) Uani 1 1 d .
H13 H 1.1234 -0.0424 0.0750 0.026 Uiso 1 1 calc R
C20 C 1.0369(5) 0.0150(4) 0.18403(19) 0.0176(7) Uani 1 1 d .
H14 H 1.0517 -0.0938 0.2117 0.021 Uiso 1 1 calc R
C21 C 0.9703(5) 0.1451(4) 0.22767(19) 0.0165(7) Uani 1 1 d .

loop_
_atom_site_aniso_label
_atom_site_aniso_U_11
_atom_site_aniso_U_22
_atom_site_aniso_U_33
_atom_site_aniso_U_23
_atom_site_aniso_U_13
_atom_site_aniso_U_12
Br1 0.0416(3) 0.0162(2) 0.0213(2) -0.00283(14) -0.00705(17) -0.00377(17)
O1 0.0333(17) 0.0286(13) 0.0256(13) -0.0015(11) -0.0046(12) -0.0074(12)
O2 0.0302(18) 0.0239(14) 0.077(2) 0.0017(14) -0.0094(16) 0.0064(13)
O3 0.0350(17) 0.0326(14) 0.0234(13) -0.0176(11) -0.0018(12) -0.0007(12)
O4 0.0374(17) 0.0161(12) 0.0376(15) -0.0078(11) -0.0073(13) -0.0002(11)
O5 0.062(2) 0.0450(18) 0.0205(14) 0.0009(13) -0.0053(14) -0.0121(16)
O6 0.055(2) 0.061(2) 0.0286(15) -0.0294(15) -0.0046(14) 0.0031(17)
N1 0.0259(19) 0.0184(15) 0.0327(17) -0.0047(13) -0.0101(15) -0.0039(14)
N2 0.0136(17) 0.0247(15) 0.0224(15) -0.0107(12) -0.0034(12) 0.0004(12)
N3 0.0227(19) 0.046(2) 0.0203(15) -0.0156(15) -0.0011(13) -0.0079(15)
C1 0.021(2) 0.0296(19) 0.037(2) -0.0193(17) -0.0022(17) -0.0067(16)
C2 0.013(2) 0.0236(17) 0.0297(19) -0.0153(15) -0.0039(15) -0.0026(14)
C3 0.021(2) 0.0157(16) 0.0233(17) -0.0036(13) -0.0047(15) -0.0025(14)
C4 0.019(2) 0.0195(16) 0.0165(16) -0.0060(13) -0.0032(14) -0.0015(14)
C5 0.0122(19) 0.0167(16) 0.0219(17) -0.0101(13) -0.0031(14) 0.0003(13)
C6 0.0115(19) 0.0224(17) 0.0209(16) -0.0057(13) -0.0078(14) -0.0011(14)
C7 0.0101(19) 0.0330(19) 0.0174(16) -0.0097(14) -0.0056(14) -0.0038(15)
C8 0.019(2) 0.0160(16) 0.0210(17) -0.0071(13) -0.0051(14) -0.0015(14)
C9 0.0113(19) 0.0215(17) 0.0177(16) -0.0081(13) -0.0030(14) 0.0005(14)
C10 0.020(2) 0.0232(17) 0.0173(16) -0.0051(13) -0.0023(14) -0.0024(15)
C11 0.020(2) 0.037(2) 0.0150(16) -0.0105(15) -0.0047(15) -0.0022(16)
C12 0.020(2) 0.0256(18) 0.0248(18) -0.0185(15) -0.0018(15) 0.0014(15)
C13 0.019(2) 0.0214(17) 0.0204(17) -0.0099(14) -0.0039(14) -0.0013(14)
C14 0.0154(19) 0.0167(16) 0.0163(15) -0.0075(13) -0.0033(14) -0.0003(13)
C15 0.0135(19) 0.0155(15) 0.0209(16) -0.0066(13) -0.0035(14) -0.0010(13)
C16 0.0102(18) 0.0179(16) 0.0186(16) -0.0072(13) -0.0071(13) 0.0010(13)
C17 0.021(2) 0.0197(16) 0.0158(16) -0.0067(13) -0.0040(14) 0.0016(14)
C18 0.026(2) 0.0270(18) 0.0145(16) -0.0076(14) -0.0061(15) -0.0010(15)
C19 0.021(2) 0.0221(17) 0.0253(18) -0.0157(14) -0.0048(15) 0.0026(15)
C20 0.0144(19) 0.0164(16) 0.0243(17) -0.0073(13) -0.0074(14) -0.0003(13)
C21 0.0119(18) 0.0176(16) 0.0217(17) -0.0096(13) -0.0042(14) 0.0009(13)

loop_
_atom_type_symbol
_atom_type_description
_atom_type_scat_dispersion_real
_atom_type_scat_dispersion_imag
_atom_type_scat_source
C C 0.0181 0.0091 'International Tables Vol C Tables 4.2.6.8 and 6.1.1.4'
H H 0.0000 0.0000 'International Tables Vol C Tables 4.2.6.8 and 6.1.1.4'
N N 0.0311 0.0180 'International Tables Vol C Tables 4.2.6.8 and 6.1.1.4'
O O 0.0492 0.0322 'International Tables Vol C Tables 4.2.6.8 and 6.1.1.4'
Br Br -0.6763 1.2805 'International Tables Vol C Tables 4.2.6.8 and 6.1.1.4'

loop_
_geom_angle_atom_site_label_1
_geom_angle_atom_site_label_2
_geom_angle_atom_site_label_3
_geom_angle
O2 N1 O1 124.8(3)
O2 N1 C3 117.7(3)
O1 N1 C3 117.5(3)
O4 N2 O3 125.4(3)
O4 N2 C5 117.7(3)
O3 N2 C5 116.9(3)
O6 N3 O5 123.7(3)
O6 N3 C7 118.7(3)
O5 N3 C7 117.5(3)
C2 C1 H1 109.5
C2 C1 H2 109.5
H1 C1 H2 109.5
C2 C1 H3 109.5
H1 C1 H3 109.5
H2 C1 H3 109.5
C3 C2 C7 113.6(3)
C3 C2 C1 121.0(3)
C7 C2 C1 125.4(3)
C4 C3 C2 125.7(3)
C4 C3 N1 114.7(3)
C2 C3 N1 119.7(3)
C5 C4 C3 116.7(3)
C5 C4 H4 121.6
C3 C4 H4 121.6
C6 C5 C4 122.3(3)
C6 C5 N2 119.1(3)
C4 C5 N2 118.6(3)
C5 C6 C7 118.4(3)
C5 C6 H5 120.8
C7 C6 H5 120.8
C6 C7 C2 123.3(3)
C6 C7 N3 115.1(3)
C2 C7 N3 121.6(3)
C9 C8 C21 123.3(3)
C9 C8 Br1 118.1(2)
C21 C8 Br1 118.6(2)
C8 C9 C10 124.6(3)
C8 C9 C14 117.4(3)
C10 C9 C14 117.9(3)
C11 C10 C9 120.7(3)
C11 C10 H6 119.7
C9 C10 H6 119.7
C10 C11 C12 121.8(3)
C10 C11 H7 119.1
C12 C11 H7 119.1
C13 C12 C11 119.6(3)
C13 C12 H8 120.2
C11 C12 H8 120.2
C12 C13 C14 120.9(3)
C12 C13 H9 119.6
C14 C13 H9 119.6
C15 C14 C13 120.9(3)
C15 C14 C9 120.0(3)
C13 C14 C9 119.1(3)
C14 C15 C16 121.4(3)
C14 C15 H10 119.3
C16 C15 H10 119.3
C15 C16 C21 120.5(3)
C15 C16 C17 121.1(3)
C21 C16 C17 118.4(3)
C18 C17 C16 121.7(3)
C18 C17 H11 119.1
C16 C17 H11 119.1
C17 C18 C19 119.8(3)
C17 C18 H12 120.1
C19 C18 H12 120.1
C20 C19 C18 120.9(3)
C20 C19 H13 119.5
C18 C19 H13 119.5
C19 C20 C21 120.7(3)
C19 C20 H14 119.6
C21 C20 H14 119.6
C8 C21 C16 117.3(3)
C8 C21 C20 124.1(3)
C16 C21 C20 118.5(3)

loop_
_geom_bond_atom_site_label_1
_geom_bond_atom_site_label_2
_geom_bond_distance
Br1 C8 1.901(3)
O1 N1 1.224(4)
O2 N1 1.223(4)
O3 N2 1.215(3)
O4 N2 1.212(4)
O5 N3 1.222(4)
O6 N3 1.215(4)
N1 C3 1.480(4)
N2 C5 1.485(4)
N3 C7 1.475(4)
C1 C2 1.527(4)
C1 H1 0.9800
C1 H2 0.9800
C1 H3 0.9800
C2 C3 1.397(5)
C2 C7 1.408(5)
C3 C4 1.380(4)
C4 C5 1.374(4)
C4 H4 0.9500
C5 C6 1.374(4)
C6 C7 1.387(4)
C6 H5 0.9500
C8 C9 1.404(4)
C8 C21 1.415(4)
C9 C10 1.427(4)
C9 C14 1.442(4)
C10 C11 1.361(5)
C10 H6 0.9500
C11 C12 1.411(5)
C11 H7 0.9500
C12 C13 1.368(5)
C12 H8 0.9500
C13 C14 1.430(4)
C13 H9 0.9500
C14 C15 1.393(4)
C15 C16 1.394(4)
C15 H10 0.9500
C16 C21 1.428(4)
C16 C17 1.429(4)
C17 C18 1.357(4)
C17 H11 0.9500
C18 C19 1.416(5)
C18 H12 0.9500
C19 C20 1.365(5)
C19 H13 0.9500
C20 C21 1.430(4)
C20 H14 0.9500

loop_
_geom_torsion_atom_site_label_1
_geom_torsion_atom_site_label_2
_geom_torsion_atom_site_label_3
_geom_torsion_atom_site_label_4
_geom_torsion
C7 C2 C3 C4 -2.0(6)
C1 C2 C3 C4 175.5(3)
C7 C2 C3 N1 178.0(3)
C1 C2 C3 N1 -4.5(5)
O2 N1 C3 C4 122.6(4)
O1 N1 C3 C4 -55.2(4)
O2 N1 C3 C2 -57.4(5)
O1 N1 C3 C2 124.8(4)
C2 C3 C4 C5 2.0(6)
N1 C3 C4 C5 -178.0(3)
C3 C4 C5 C6 -0.5(5)
C3 C4 C5 N2 179.9(3)
O4 N2 C5 C6 -2.3(5)
O3 N2 C5 C6 178.7(3)
O4 N2 C5 C4 177.3(3)
O3 N2 C5 C4 -1.7(5)
C4 C5 C6 C7 -0.7(5)
N2 C5 C6 C7 178.8(3)
C5 C6 C7 C2 0.7(5)
C5 C6 C7 N3 179.7(3)
C3 C2 C7 C6 0.6(5)
C1 C2 C7 C6 -176.8(3)
C3 C2 C7 N3 -178.3(3)
C1 C2 C7 N3 4.3(6)
O6 N3 C7 C6 -173.0(3)
O5 N3 C7 C6 6.3(5)
O6 N3 C7 C2 5.9(5)
O5 N3 C7 C2 -174.8(3)
C21 C8 C9 C10 179.2(3)
Br1 C8 C9 C10 0.2(5)
C21 C8 C9 C14 -0.3(5)
Br1 C8 C9 C14 -179.3(2)
C8 C9 C10 C11 177.9(3)
C14 C9 C10 C11 -2.6(5)
C9 C10 C11 C12 0.5(6)
C10 C11 C12 C13 2.0(6)
C11 C12 C13 C14 -2.4(5)
C12 C13 C14 C15 -177.7(3)
C12 C13 C14 C9 0.2(5)
C8 C9 C14 C15 -0.2(5)
C10 C9 C14 C15 -179.8(3)
C8 C9 C14 C13 -178.2(3)
C10 C9 C14 C13 2.2(5)
C13 C14 C15 C16 178.1(3)
C9 C14 C15 C16 0.1(5)
C14 C15 C16 C21 0.5(5)
C14 C15 C16 C17 -179.2(3)
C15 C16 C17 C18 179.4(3)
C21 C16 C17 C18 -0.2(5)
C16 C17 C18 C19 0.6(6)
C17 C18 C19 C20 -0.5(6)
C18 C19 C20 C21 0.0(5)
C9 C8 C21 C16 0.9(5)
Br1 C8 C21 C16 179.9(2)
C9 C8 C21 C20 179.8(3)
Br1 C8 C21 C20 -1.2(5)
C15 C16 C21 C8 -1.0(5)
C17 C16 C21 C8 178.7(3)
C15 C16 C21 C20 -179.9(3)
C17 C16 C21 C20 -0.3(5)
C19 C20 C21 C8 -178.5(3)
C19 C20 C21 C16 0.4(5)
